data_7151411
loop_
_publ_author_name
'Jackson, Richard F. W.'
'Dunn, Sara F. C.'
'McCamley, Andrew'
'Clegg, William'

_publ_section_title
;
 Synthesis and crystal structures of
 2-substituted-2-phenylsulfonyloxiranes: evidence for a generalised
 anomeric effect in 2-phenylsulfonyloxiranesElectronic supplementary
 information (ESI) available: PDB files of the crystal structures of
 compounds 5, 6b and 7. See http://www.rsc.org/suppdata/ob/b3/b301409f/
;
_journal_issue 14
_journal_name_full 'Organic &amp;  Biomolecular Chemistry'
_journal_page_first 2527
_journal_paper_doi 10.1039/b301409f
_journal_volume 1
_journal_year 2003
_chemical_formula_sum 'C17 H18 O5 S2'
_chemical_formula_weight 366.43
_space_group_IT_number 61
_symmetry_cell_setting orthorhombic
_symmetry_space_group_name_Hall '-P 2ac 2ab'
_symmetry_space_group_name_H-M 'P b c a'
_atom_sites_solution_hydrogens geom
_atom_sites_solution_primary direct
_atom_sites_solution_secondary difmap
_audit_creation_method SHELXL-97
_cell_angle_alpha 90.00
_cell_angle_beta 90.00
_cell_angle_gamma 90.00
_cell_formula_units_Z 8
_cell_length_a 9.399(1)
_cell_length_b 14.683(1)
_cell_length_c 25.747(3)
_cell_measurement_reflns_used 32
_cell_measurement_temperature 295(2)
_cell_measurement_theta_max 12.5
_cell_measurement_theta_min 10.0
_cell_volume 3553.2(6)
_computing_cell_refinement 'Stoe DIF4'
_computing_data_collection 'Stoe DIF4'
_computing_data_reduction 'local programs'
_computing_molecular_graphics 'Bruker SHELXTL'
_computing_publication_material 'Bruker SHELXTL and local programs'
_computing_structure_refinement 'Bruker SHELXTL'
_computing_structure_solution 'Bruker SHELXTL'
_diffrn_ambient_temperature 295(2)
_diffrn_measured_fraction_theta_full 1.000
_diffrn_measured_fraction_theta_max 1.000
_diffrn_measurement_device_type 'Stoe-Siemens four-circle diffractometer'
_diffrn_measurement_method '\w/\q scans with on-line profile fitting'
_diffrn_radiation_monochromator graphite
_diffrn_radiation_source 'fine-focus sealed tube'
_diffrn_radiation_type MoK\a
_diffrn_radiation_wavelength 0.71073
_diffrn_reflns_av_R_equivalents 0.0513
_diffrn_reflns_av_sigmaI/netI 0.1045
_diffrn_reflns_limit_h_max 11
_diffrn_reflns_limit_h_min -1
_diffrn_reflns_limit_k_max 17
_diffrn_reflns_limit_k_min -17
_diffrn_reflns_limit_l_max 30
_diffrn_reflns_limit_l_min -30
_diffrn_reflns_number 3725
_diffrn_reflns_theta_full 24.98
_diffrn_reflns_theta_max 24.98
_diffrn_reflns_theta_min 1.58
_diffrn_standards_decay_% 5
_diffrn_standards_interval_time 60
_diffrn_standards_number 5
_exptl_absorpt_coefficient_mu 0.323
_exptl_absorpt_correction_type none
_exptl_crystal_colour colourless
_exptl_crystal_density_diffrn 1.370
_exptl_crystal_density_method 'not measured'
_exptl_crystal_description plate
_exptl_crystal_F_000 1536
_exptl_crystal_size_max 0.42
_exptl_crystal_size_mid 0.38
_exptl_crystal_size_min 0.15
_refine_diff_density_max 0.552
_refine_diff_density_min -0.358
_refine_diff_density_rms 0.070
_refine_ls_extinction_method none
_refine_ls_goodness_of_fit_ref 1.045
_refine_ls_hydrogen_treatment constr
_refine_ls_matrix_type full
_refine_ls_number_parameters 217
_refine_ls_number_reflns 3126
_refine_ls_number_restraints 0
_refine_ls_restrained_S_all 1.045
_refine_ls_R_factor_all 0.1736
_refine_ls_R_factor_gt 0.0620
_refine_ls_shift/su_max 0.000
_refine_ls_shift/su_mean 0.000
_refine_ls_structure_factor_coef Fsqd
_refine_ls_weighting_details 'calc w=1/[\s^2^(Fo^2^)+(0.0539P)^2^+6.0765P] where P=(Fo^2^+2Fc^2^)/3'
_refine_ls_weighting_scheme calc
_refine_ls_wR_factor_gt 0.1461
_refine_ls_wR_factor_ref 0.1974
_reflns_number_gt 1411
_reflns_number_total 3126
_reflns_threshold_expression I>2\s(I)
_cod_data_source_file b301409f.txt
_cod_data_source_block 7
_cod_database_code 7151411

loop_
_symmetry_equiv_pos_as_xyz
'x, y, z'
'-x+1/2, -y, z+1/2'
'-x, y+1/2, -z+1/2'
'x+1/2, -y+1/2, -z'
'-x, -y, -z'
'x-1/2, y, -z-1/2'
'x, -y-1/2, z-1/2'
'-x-1/2, y-1/2, z'

loop_
_atom_site_label
_atom_site_type_symbol
_atom_site_fract_x
_atom_site_fract_y
_atom_site_fract_z
_atom_site_U_iso_or_equiv
_atom_site_adp_type
_atom_site_occupancy
_atom_site_symmetry_multiplicity
_atom_site_calc_flag
_atom_site_refinement_flags
_atom_site_disorder_assembly
_atom_site_disorder_group
O1 O 0.7820(5) 0.5435(3) 0.43375(17) 0.0700(13) Uani 1 1 d . . .
C2 C 0.6805(7) 0.5119(4) 0.3977(2) 0.0523(15) Uani 1 1 d . . .
C3 C 0.7171(7) 0.4543(4) 0.4436(3) 0.0641(18) Uani 1 1 d . . .
H3 H 0.6441 0.4563 0.4708 0.077 Uiso 1 1 calc R . .
C4 C 0.8081(8) 0.3730(5) 0.4471(3) 0.078(2) Uani 1 1 d . . .
H4 H 0.8813 0.3765 0.4201 0.094 Uiso 1 1 calc R . .
C5 C 0.7181(9) 0.2882(5) 0.4380(3) 0.092(3) Uani 1 1 d . . .
H5A H 0.6734 0.2920 0.4046 0.138 Uiso 1 1 calc R . .
H5B H 0.6465 0.2839 0.4645 0.138 Uiso 1 1 calc R . .
H5C H 0.7778 0.2352 0.4393 0.138 Uiso 1 1 calc R . .
C6 C 0.8801(9) 0.3701(6) 0.4997(3) 0.107(3) Uani 1 1 d . . .
H6A H 0.9374 0.4237 0.5041 0.160 Uiso 1 1 calc R . .
H6B H 0.9393 0.3170 0.5019 0.160 Uiso 1 1 calc R . .
H6C H 0.8091 0.3679 0.5265 0.160 Uiso 1 1 calc R . .
S7 S 0.51121(18) 0.57052(10) 0.40182(6) 0.0548(4) Uani 1 1 d . . .
O8 O 0.5080(5) 0.6421(2) 0.36455(16) 0.0645(12) Uani 1 1 d . . .
O9 O 0.4963(5) 0.5942(3) 0.45618(15) 0.0698(13) Uani 1 1 d . . .
C10 C 0.3816(6) 0.4883(4) 0.3868(2) 0.0504(15) Uani 1 1 d . . .
C11 C 0.3162(7) 0.4896(4) 0.3381(2) 0.0575(16) Uani 1 1 d . . .
H11 H 0.3431 0.5318 0.3130 0.069 Uiso 1 1 calc R . .
C12 C 0.2112(6) 0.4271(5) 0.3282(3) 0.0628(17) Uani 1 1 d . . .
H12 H 0.1651 0.4287 0.2962 0.075 Uiso 1 1 calc R . .
C13 C 0.1723(7) 0.3631(5) 0.3634(3) 0.0664(19) Uani 1 1 d . . .
H13 H 0.1015 0.3211 0.3555 0.080 Uiso 1 1 calc R . .
C14 C 0.2398(8) 0.3611(4) 0.4117(3) 0.0675(18) Uani 1 1 d . . .
H14 H 0.2137 0.3177 0.4362 0.081 Uiso 1 1 calc R . .
C15 C 0.3445(7) 0.4231(4) 0.4231(2) 0.0625(17) Uani 1 1 d . . .
H15 H 0.3903 0.4212 0.4551 0.075 Uiso 1 1 calc R . .
S16 S 0.74953(19) 0.49608(10) 0.33184(6) 0.0541(4) Uani 1 1 d . . .
O17 O 0.8551(5) 0.4262(3) 0.33329(19) 0.0729(13) Uani 1 1 d . . .
O18 O 0.6275(4) 0.4861(3) 0.29909(16) 0.0611(11) Uani 1 1 d . . .
C19 C 0.8346(7) 0.6002(4) 0.3194(2) 0.0538(16) Uani 1 1 d . . .
C20 C 0.9711(7) 0.6148(4) 0.3378(3) 0.0650(18) Uani 1 1 d . . .
H20 H 1.0170 0.5703 0.3573 0.078 Uiso 1 1 calc R . .
C21 C 1.0381(8) 0.6956(5) 0.3269(3) 0.081(2) Uani 1 1 d . . .
H21 H 1.1298 0.7063 0.3391 0.098 Uiso 1 1 calc R . .
C22 C 0.9694(10) 0.7602(5) 0.2982(3) 0.088(3) Uani 1 1 d . . .
H22 H 1.0148 0.8152 0.2915 0.105 Uiso 1 1 calc R . .
C23 C 0.8360(10) 0.7462(5) 0.2792(3) 0.086(2) Uani 1 1 d . . .
H23 H 0.7923 0.7911 0.2593 0.103 Uiso 1 1 calc R . .
C24 C 0.7654(8) 0.6656(4) 0.2892(2) 0.0643(18) Uani 1 1 d . . .
H24 H 0.6746 0.6551 0.2762 0.077 Uiso 1 1 calc R . .

loop_
_atom_site_aniso_label
_atom_site_aniso_U_11
_atom_site_aniso_U_22
_atom_site_aniso_U_33
_atom_site_aniso_U_23
_atom_site_aniso_U_13
_atom_site_aniso_U_12
O1 0.075(3) 0.070(3) 0.065(3) 0.011(2) -0.021(3) -0.022(2)
C2 0.069(4) 0.047(3) 0.041(3) 0.007(3) -0.011(3) -0.011(3)
C3 0.065(4) 0.067(4) 0.060(4) 0.016(3) -0.007(4) -0.006(4)
C4 0.088(5) 0.073(5) 0.073(5) 0.019(4) -0.001(4) 0.021(4)
C5 0.125(7) 0.058(4) 0.093(6) 0.002(4) 0.003(6) 0.018(5)
C6 0.102(7) 0.116(7) 0.101(7) 0.042(5) -0.029(6) 0.009(6)
S7 0.0688(10) 0.0507(8) 0.0450(8) 0.0011(7) 0.0043(8) -0.0016(8)
O8 0.084(3) 0.046(2) 0.064(3) 0.009(2) 0.006(3) 0.007(2)
O9 0.088(3) 0.074(3) 0.047(3) -0.012(2) 0.012(3) -0.005(3)
C10 0.052(4) 0.053(3) 0.046(4) 0.004(3) 0.012(3) 0.007(3)
C11 0.062(4) 0.072(4) 0.038(4) 0.009(3) 0.004(3) 0.011(4)
C12 0.051(4) 0.077(5) 0.060(4) -0.011(4) -0.006(3) 0.011(4)
C13 0.054(4) 0.069(4) 0.076(5) -0.011(4) 0.007(4) 0.003(4)
C14 0.069(4) 0.062(4) 0.071(5) 0.008(3) 0.009(4) -0.003(4)
C15 0.066(4) 0.066(4) 0.055(4) 0.011(3) -0.001(3) -0.001(4)
S16 0.0545(8) 0.0450(7) 0.0628(9) -0.0035(8) 0.0034(10) 0.0006(8)
O17 0.074(3) 0.055(2) 0.090(3) -0.005(2) 0.011(3) 0.009(2)
O18 0.060(3) 0.069(3) 0.055(3) -0.010(2) -0.004(2) -0.008(2)
C19 0.058(4) 0.053(4) 0.051(4) -0.006(3) 0.011(3) 0.000(3)
C20 0.056(4) 0.054(4) 0.086(5) -0.004(3) 0.011(4) -0.002(3)
C21 0.061(5) 0.077(5) 0.106(7) -0.017(5) 0.014(5) -0.015(4)
C22 0.098(6) 0.059(4) 0.106(7) -0.010(5) 0.044(6) -0.018(5)
C23 0.109(6) 0.065(5) 0.085(6) 0.021(4) 0.026(5) -0.001(5)
C24 0.067(4) 0.066(4) 0.060(4) 0.010(3) 0.010(4) -0.004(4)

loop_
_atom_type_symbol
_atom_type_description
_atom_type_scat_dispersion_real
_atom_type_scat_dispersion_imag
_atom_type_scat_source
C C 0.0033 0.0016 'International Tables Vol C Tables 4.2.6.8 and 6.1.1.4'
H H 0.0000 0.0000 'International Tables Vol C Tables 4.2.6.8 and 6.1.1.4'
O O 0.0106 0.0060 'International Tables Vol C Tables 4.2.6.8 and 6.1.1.4'
S S 0.1246 0.1234 'International Tables Vol C Tables 4.2.6.8 and 6.1.1.4'

loop_
_geom_angle_atom_site_label_1
_geom_angle_atom_site_label_2
_geom_angle_atom_site_label_3
_geom_angle
_geom_angle_site_symmetry_1
_geom_angle_site_symmetry_3
_geom_angle_publ_flag
C2 O1 C3 62.5(4) . . ?
O1 C2 C3 60.6(4) . . ?
O1 C2 S7 113.5(4) . . ?
O1 C2 S16 114.4(4) . . ?
C3 C2 S7 115.1(5) . . ?
C3 C2 S16 125.4(5) . . ?
S7 C2 S16 115.2(3) . . ?
O1 C3 C2 56.8(3) . . ?
O1 C3 C4 119.5(5) . . ?
C2 C3 C4 129.9(7) . . ?
C3 C4 C5 109.3(6) . . ?
C3 C4 C6 109.7(7) . . ?
C5 C4 C6 111.2(6) . . ?
C2 S7 O8 109.2(3) . . ?
C2 S7 O9 104.8(3) . . ?
C2 S7 C10 105.6(3) . . ?
O8 S7 O9 118.2(3) . . ?
O8 S7 C10 110.1(3) . . ?
O9 S7 C10 108.1(3) . . ?
S7 C10 C11 119.5(5) . . ?
S7 C10 C15 120.1(5) . . ?
C11 C10 C15 120.3(6) . . ?
C10 C11 C12 118.3(6) . . ?
C11 C12 C13 122.2(7) . . ?
C12 C13 C14 119.2(7) . . ?
C13 C14 C15 120.2(6) . . ?
C10 C15 C14 119.7(6) . . ?
C2 S16 O17 108.3(3) . . ?
C2 S16 O18 105.9(3) . . ?
C2 S16 C19 102.7(3) . . ?
O17 S16 O18 119.9(3) . . ?
O17 S16 C19 108.3(3) . . ?
O18 S16 C19 110.3(3) . . ?
S16 C19 C20 119.7(5) . . ?
S16 C19 C24 119.2(5) . . ?
C20 C19 C24 121.0(6) . . ?
C19 C20 C21 119.3(7) . . ?
C20 C21 C22 119.7(7) . . ?
C21 C22 C23 121.7(7) . . ?
C22 C23 C24 120.3(8) . . ?
C19 C24 C23 118.0(7) . . ?

loop_
_geom_bond_atom_site_label_1
_geom_bond_atom_site_label_2
_geom_bond_distance
_geom_bond_site_symmetry_2
_geom_bond_publ_flag
O1 C2 1.410(7) . ?
O1 C3 1.468(7) . ?
C2 C3 1.494(8) . ?
C2 S7 1.812(6) . ?
C2 S16 1.829(6) . ?
C3 C4 1.471(9) . ?
C4 C5 1.523(10) . ?
C4 C6 1.516(10) . ?
S7 O8 1.424(4) . ?
S7 O9 1.449(4) . ?
S7 C10 1.758(6) . ?
C10 C11 1.397(8) . ?
C10 C15 1.382(8) . ?
C11 C12 1.371(8) . ?
C12 C13 1.356(9) . ?
C13 C14 1.395(9) . ?
C14 C15 1.372(9) . ?
S16 O17 1.428(4) . ?
S16 O18 1.431(4) . ?
S16 C19 1.755(6) . ?
C19 C20 1.385(8) . ?
C19 C24 1.396(8) . ?
C20 C21 1.372(9) . ?
C21 C22 1.365(11) . ?
C22 C23 1.362(10) . ?
C23 C24 1.382(9) . ?

loop_
_geom_torsion_atom_site_label_1
_geom_torsion_atom_site_label_2
_geom_torsion_atom_site_label_3
_geom_torsion_atom_site_label_4
_geom_torsion
_geom_torsion_site_symmetry_1
_geom_torsion_site_symmetry_2
_geom_torsion_site_symmetry_3
_geom_torsion_site_symmetry_4
_geom_torsion_publ_flag
C3 O1 C2 S7 106.6(5) . . . . ?
C3 O1 C2 S16 -118.4(5) . . . . ?
C2 O1 C3 C4 120.7(8) . . . . ?
O1 C2 C3 C4 -102.8(7) . . . . ?
S7 C2 C3 O1 -104.0(4) . . . . ?
S7 C2 C3 C4 153.2(6) . . . . ?
S16 C2 C3 O1 100.4(6) . . . . ?
S16 C2 C3 C4 -2.4(10) . . . . ?
O1 C3 C4 C5 -159.9(6) . . . . ?
O1 C3 C4 C6 77.8(8) . . . . ?
C2 C3 C4 C5 -90.1(8) . . . . ?
C2 C3 C4 C6 147.6(7) . . . . ?
O1 C2 S7 O8 95.6(4) . . . . ?
O1 C2 S7 O9 -32.0(4) . . . . ?
O1 C2 S7 C10 -146.0(4) . . . . ?
C3 C2 S7 O8 162.8(4) . . . . ?
C3 C2 S7 O9 35.3(5) . . . . ?
C3 C2 S7 C10 -78.7(5) . . . . ?
S16 C2 S7 O8 -39.0(4) . . . . ?
S16 C2 S7 O9 -166.6(3) . . . . ?
S16 C2 S7 C10 79.4(3) . . . . ?
C2 S7 C10 C11 -104.3(5) . . . . ?
C2 S7 C10 C15 75.9(5) . . . . ?
O8 S7 C10 C11 13.5(5) . . . . ?
O8 S7 C10 C15 -166.2(5) . . . . ?
O9 S7 C10 C11 143.9(5) . . . . ?
O9 S7 C10 C15 -35.8(6) . . . . ?
S7 C10 C11 C12 -177.3(4) . . . . ?
C15 C10 C11 C12 2.5(9) . . . . ?
C10 C11 C12 C13 -1.9(9) . . . . ?
C11 C12 C13 C14 0.8(10) . . . . ?
C12 C13 C14 C15 -0.2(10) . . . . ?
C13 C14 C15 C10 0.8(10) . . . . ?
S7 C10 C15 C14 177.8(5) . . . . ?
C11 C10 C15 C14 -2.0(9) . . . . ?
O1 C2 S16 O17 63.9(4) . . . . ?
O1 C2 S16 O18 -166.2(4) . . . . ?
O1 C2 S16 C19 -50.5(5) . . . . ?
C3 C2 S16 O17 -6.3(6) . . . . ?
C3 C2 S16 O18 123.6(5) . . . . ?
C3 C2 S16 C19 -120.7(5) . . . . ?
S7 C2 S16 O17 -161.8(3) . . . . ?
S7 C2 S16 O18 -32.0(4) . . . . ?
S7 C2 S16 C19 83.7(4) . . . . ?
C2 S16 C19 C20 82.1(5) . . . . ?
C2 S16 C19 C24 -100.6(5) . . . . ?
O17 S16 C19 C20 -32.3(6) . . . . ?
O17 S16 C19 C24 145.0(5) . . . . ?
O18 S16 C19 C20 -165.3(5) . . . . ?
O18 S16 C19 C24 11.9(6) . . . . ?
S16 C19 C20 C21 178.5(5) . . . . ?
C24 C19 C20 C21 1.3(10) . . . . ?
C19 C20 C21 C22 0.0(11) . . . . ?
C20 C21 C22 C23 -1.1(12) . . . . ?
C21 C22 C23 C24 1.0(12) . . . . ?
C22 C23 C24 C19 0.3(11) . . . . ?
S16 C19 C24 C23 -178.7(5) . . . . ?
C20 C19 C24 C23 -1.5(9) . . . . ?

loop_
_cod_related_entry_id
_cod_related_entry_database
_cod_related_entry_code
1 ChemSpider 9254221
